data_7124035
loop_
_publ_author_name
'Deolka, Shubham'
'Tarannam, Naziha'
'Fayzullin, Robert R.'
'Kozuch, Sebastian'
'Khaskin, Eugene'

_publ_section_title
;
 Unusual Rearrangement of Modified PNP Ligand based Ru Complexes Relevant
 to Alcohol Dehydrogenation Catalysis
;
_journal_name_full 'Chemical Communications'
_journal_paper_doi 10.1039/C9CC06024C
_journal_year 2019
_chemical_formula_moiety 'C32 H46 Cl N3 O P2 Ru'
_chemical_formula_sum 'C32 H46 Cl N3 O P2 Ru'
_chemical_formula_weight 687.18
_space_group_crystal_system monoclinic
_space_group_IT_number 14
_space_group_name_Hall '-P 2yn'
_space_group_name_H-M_alt 'P 1 21/n 1'
_symmetry_space_group_name_Hall '-P 2yn'
_symmetry_space_group_name_H-M 'P 1 21/n 1'
_atom_sites_solution_hydrogens mixed
_audit_creation_method SHELXL-2018/3
_audit_update_record
;
2019-01-14 deposited with the CCDC.    2019-08-21 downloaded from the CCDC.
;
_cell_angle_alpha 90
_cell_angle_beta 105.4479(19)
_cell_angle_gamma 90
_cell_formula_units_Z 4
_cell_length_a 9.61551(16)
_cell_length_b 22.9604(3)
_cell_length_c 15.1753(3)
_cell_measurement_reflns_used 37339
_cell_measurement_temperature 95(2)
_cell_measurement_theta_max 75.1100
_cell_measurement_theta_min 3.5640
_cell_volume 3229.30(10)
_computing_cell_refinement 'CrysAlisPro 1.171.39.20a (Rigaku OD, 2015)'
_computing_data_collection 'CrysAlisPro 1.171.39.20a (Rigaku OD, 2015)'
_computing_data_reduction 'CrysAlisPro 1.171.39.20a (Rigaku OD, 2015)'
_computing_molecular_graphics
;
WinGX (Farrugia, 2012); Olex2 (Dolomanov et al., 2009);
ORTEP-3 (Farrugia, 2012); PLATON (Spek, 2009)
;
_computing_publication_material 'enCIFer (Allen, 2004)'
_computing_structure_refinement 'SHELXL-2018/3 (Sheldrick, 2015)'
_computing_structure_solution 'SHELXT-2018/2 (Sheldrick, 2015)'
_diffrn_ambient_temperature 95(2)
_diffrn_measured_fraction_theta_full 0.998
_diffrn_measured_fraction_theta_max 0.998
_diffrn_measurement_device_type 'XtaLAB Pro: Kappa dual offset/far'
_diffrn_measurement_method '\w scans'
_diffrn_radiation_probe x-ray
_diffrn_radiation_type CuK\a
_diffrn_radiation_wavelength 1.54184
_diffrn_reflns_av_R_equivalents 0.0975
_diffrn_reflns_av_unetI/netI 0.0359
_diffrn_reflns_Laue_measured_fraction_full 0.998
_diffrn_reflns_Laue_measured_fraction_max 0.998
_diffrn_reflns_limit_h_max 11
_diffrn_reflns_limit_h_min -11
_diffrn_reflns_limit_k_max 27
_diffrn_reflns_limit_k_min -27
_diffrn_reflns_limit_l_max 18
_diffrn_reflns_limit_l_min -18
_diffrn_reflns_number 57657
_diffrn_reflns_point_group_measured_fraction_full 0.998
_diffrn_reflns_point_group_measured_fraction_max 0.998
_diffrn_reflns_theta_full 67.684
_diffrn_reflns_theta_max 68.999
_diffrn_reflns_theta_min 3.583
_diffrn_source 'microfocus sealed X-ray tube'
_exptl_absorpt_coefficient_mu 5.850
_exptl_absorpt_correction_T_max 1.000
_exptl_absorpt_correction_T_min 0.190
_exptl_absorpt_correction_type gaussian
_exptl_absorpt_process_details
;
CrysAlisPro 1.171.39.20a (Rigaku Oxford Diffraction, 2015).
Numerical absorption correction based on gaussian integration over
a multifaceted crystal model. Empirical absorption correction using
spherical harmonics, frame scaling and detector area scaling,
implemented in SCALE3 ABSPACK scaling algorithm.
;
_exptl_crystal_colour yellow
_exptl_crystal_density_diffrn 1.413
_exptl_crystal_description plank
_exptl_crystal_F_000 1432
_exptl_crystal_recrystallization_method 'vapor diffusion of hexane into a DCM solution at r.t.'
_exptl_crystal_size_max 0.426
_exptl_crystal_size_mid 0.127
_exptl_crystal_size_min 0.087
_refine_diff_density_max 1.592
_refine_diff_density_min -0.950
_refine_diff_density_rms 0.117
_refine_ls_extinction_method none
_refine_ls_goodness_of_fit_ref 1.069
_refine_ls_hydrogen_treatment mixed
_refine_ls_matrix_type full
_refine_ls_number_parameters 458
_refine_ls_number_reflns 6003
_refine_ls_number_restraints 298
_refine_ls_restrained_S_all 1.048
_refine_ls_R_factor_all 0.0499
_refine_ls_R_factor_gt 0.0486
_refine_ls_shift/su_max 0.000
_refine_ls_shift/su_mean 0.000
_refine_ls_structure_factor_coef Fsqd
_refine_ls_weighting_details 'w=1/[\s^2^(Fo^2^)+(0.0833P)^2^+4.9949P] where P=(Fo^2^+2Fc^2^)/3'
_refine_ls_weighting_scheme calc
_refine_ls_wR_factor_gt 0.1315
_refine_ls_wR_factor_ref 0.1325
_reflns_Friedel_coverage 0.000
_reflns_number_gt 5704
_reflns_number_total 6003
_reflns_threshold_expression 'I > 2\s(I)'
_cod_data_source_file c9cc06024c2.cif
_cod_data_source_block jk378a
_cod_original_cell_volume 3229.31(10)
_cod_database_code 7124035
_shelx_shelxl_version_number 2018/3
_shelx_space_group_comment
;
The symmetry employed for this shelxl refinement is uniquely defined
by the following loop, which should always be used as a source of
symmetry information in preference to the above space-group names.
They are only intended as comments.
;
_shelx_estimated_absorpt_t_min 0.190
_shelx_estimated_absorpt_t_max 0.630

loop_
_space_group_symop_operation_xyz
'x, y, z'
'-x+1/2, y+1/2, -z+1/2'
'-x, -y, -z'
'x-1/2, -y-1/2, z-1/2'

loop_
_atom_site_label
_atom_site_type_symbol
_atom_site_fract_x
_atom_site_fract_y
_atom_site_fract_z
_atom_site_U_iso_or_equiv
_atom_site_adp_type
_atom_site_occupancy
_atom_site_site_symmetry_order
_atom_site_calc_flag
_atom_site_refinement_flags_posn
_atom_site_refinement_flags_adp
_atom_site_refinement_flags_occupancy
_atom_site_disorder_assembly
_atom_site_disorder_group
Ru1 Ru 0.63338(3) 0.67211(2) 0.18193(2) 0.02305(12) Uani 1 1 d D . . . .
H1 H 0.488(3) 0.7022(16) 0.168(3) 0.033(11) Uiso 1 1 d D . . . .
Cl1 Cl 0.87847(9) 0.62295(4) 0.23268(7) 0.0349(2) Uani 1 1 d . . . . .
P1 P 0.71888(10) 0.76404(4) 0.15836(7) 0.0325(2) Uani 1 1 d D U . . .
C511 C 0.9219(8) 0.7689(3) 0.1967(7) 0.0357(19) Uani 0.608(12) 1 d D U P A 1
H511 H 0.953292 0.739790 0.247003 0.043 Uiso 0.608(12) 1 calc R U P A 1
C512 C 0.9867(9) 0.8271(3) 0.2367(6) 0.052(2) Uani 0.608(12) 1 d D U P A 1
H51A H 0.942668 0.858819 0.195388 0.077 Uiso 0.608(12) 1 calc R U P A 1
H51B H 1.091063 0.826739 0.243912 0.077 Uiso 0.608(12) 1 calc R U P A 1
H51C H 0.967941 0.833094 0.296441 0.077 Uiso 0.608(12) 1 calc R U P A 1
C513 C 0.9849(15) 0.7482(9) 0.1199(9) 0.049(3) Uani 0.608(12) 1 d D U P A 1
H51D H 0.949130 0.708921 0.100849 0.073 Uiso 0.608(12) 1 calc R U P A 1
H51E H 1.090399 0.747382 0.141747 0.073 Uiso 0.608(12) 1 calc R U P A 1
H51F H 0.955603 0.774816 0.067803 0.073 Uiso 0.608(12) 1 calc R U P A 1
C521 C 0.9051(11) 0.7857(6) 0.1586(9) 0.036(3) Uani 0.392(12) 1 d D U P A 2
H521 H 0.907104 0.827741 0.141806 0.043 Uiso 0.392(12) 1 calc R U P A 2
C522 C 0.9993(11) 0.7758(5) 0.2569(7) 0.039(3) Uani 0.392(12) 1 d D U P A 2
H52A H 0.964679 0.800625 0.299192 0.058 Uiso 0.392(12) 1 calc R U P A 2
H52B H 1.099780 0.785703 0.260323 0.058 Uiso 0.392(12) 1 calc R U P A 2
H52C H 0.993420 0.734872 0.273785 0.058 Uiso 0.392(12) 1 calc R U P A 2
C523 C 0.961(2) 0.7481(14) 0.0919(13) 0.042(5) Uani 0.392(12) 1 d D U P A 2
H52D H 1.061725 0.758457 0.096128 0.063 Uiso 0.392(12) 1 calc R U P A 2
H52E H 0.902093 0.754846 0.029357 0.063 Uiso 0.392(12) 1 calc R U P A 2
H52F H 0.955949 0.706863 0.107502 0.063 Uiso 0.392(12) 1 calc R U P A 2
P2 P 0.53530(9) 0.59792(3) 0.24864(6) 0.02322(19) Uani 1 1 d . . . . .
O1 O 0.5448(3) 0.62907(11) -0.01129(17) 0.0362(6) Uani 1 1 d . . . . .
N1 N 0.6763(3) 0.70533(12) 0.3202(2) 0.0259(6) Uani 1 1 d . . . . .
N2 N 0.8129(4) 0.52662(14) 0.5148(2) 0.0337(7) Uani 1 1 d . . . . .
C1 C 0.5825(4) 0.64533(15) 0.0641(3) 0.0294(8) Uani 1 1 d . . . . .
C11 C 0.6778(4) 0.80358(15) 0.2553(3) 0.0335(8) Uani 1 1 d . . . . .
H11 H 0.744737 0.837576 0.271712 0.040 Uiso 1 1 calc R U . . .
C12 C 0.7054(4) 0.76273(15) 0.3362(3) 0.0295(8) Uani 1 1 d . . . . .
C13 C 0.7504(4) 0.78424(16) 0.4253(3) 0.0362(9) Uani 1 1 d . . . . .
H13 H 0.775521 0.824122 0.435985 0.043 Uiso 1 1 calc R U . . .
C14 C 0.7579(4) 0.74700(17) 0.4974(3) 0.0378(9) Uani 1 1 d . . . . .
H14 H 0.788412 0.760965 0.558450 0.045 Uiso 1 1 calc R U . . .
C15 C 0.7209(4) 0.68916(17) 0.4805(3) 0.0348(8) Uani 1 1 d . . . . .
H15 H 0.722602 0.663481 0.529809 0.042 Uiso 1 1 calc R U . . .
C16 C 0.6812(4) 0.66853(14) 0.3910(3) 0.0258(7) Uani 1 1 d . . . . .
C17 C 0.6459(4) 0.60510(14) 0.3694(2) 0.0243(7) Uani 1 1 d . . . . .
H17 H 0.739981 0.585735 0.371858 0.029 Uiso 1 1 calc R U . . .
C21 C 0.5844(4) 0.57297(16) 0.4404(2) 0.0307(8) Uani 1 1 d . . . . .
H21A H 0.514614 0.599020 0.458327 0.037 Uiso 1 1 calc R U . . .
H21B H 0.530577 0.538317 0.410637 0.037 Uiso 1 1 calc R U . . .
C22 C 0.6958(4) 0.55334(15) 0.5265(2) 0.0289(7) Uani 1 1 d . . . . .
C23 C 0.6738(4) 0.56159(17) 0.6127(3) 0.0345(8) Uani 1 1 d . . . . .
H23 H 0.590393 0.581437 0.619133 0.041 Uiso 1 1 calc R U . . .
C24 C 0.7749(4) 0.54054(17) 0.6889(2) 0.0337(8) Uani 1 1 d . . . . .
H24 H 0.762241 0.545980 0.748333 0.040 Uiso 1 1 calc R U . . .
C25 C 0.8946(4) 0.51149(16) 0.6771(2) 0.0317(8) Uani 1 1 d . . . . .
H25 H 0.964597 0.495603 0.727874 0.038 Uiso 1 1 calc R U . . .
C26 C 0.9095(4) 0.50623(16) 0.5894(3) 0.0344(8) Uani 1 1 d . . . . .
H26 H 0.992870 0.487093 0.581386 0.041 Uiso 1 1 calc R U . . .
C31 C 0.5204(5) 0.82603(15) 0.2346(3) 0.0349(9) Uani 1 1 d D U . . .
H31A H 0.499975 0.851727 0.180315 0.042 Uiso 0.51(4) 1 calc R U P B 1
H31B H 0.453078 0.792590 0.220566 0.042 Uiso 0.51(4) 1 calc R U P B 1
H31C H 0.503481 0.854694 0.184159 0.042 Uiso 0.49(4) 1 calc R U P B 2
H31D H 0.453369 0.793008 0.214087 0.042 Uiso 0.49(4) 1 calc R U P B 2
N31 N 0.581(3) 0.9065(10) 0.3384(17) 0.033(3) Uani 0.51(4) 1 d D U P B 1
C312 C 0.496(4) 0.8592(15) 0.315(2) 0.029(3) Uani 0.51(4) 1 d D U P B 1
C313 C 0.396(3) 0.8435(11) 0.3585(16) 0.041(4) Uani 0.51(4) 1 d D U P B 1
H313 H 0.334287 0.811266 0.336993 0.049 Uiso 0.51(4) 1 calc R U P B 1
C314 C 0.383(2) 0.8748(11) 0.4355(12) 0.041(3) Uani 0.51(4) 1 d D U P B 1
H314 H 0.317999 0.862841 0.469488 0.049 Uiso 0.51(4) 1 calc R U P B 1
C315 C 0.467(2) 0.9234(10) 0.4596(11) 0.039(4) Uani 0.51(4) 1 d D U P B 1
H315 H 0.457317 0.947845 0.507992 0.047 Uiso 0.51(4) 1 calc R U P B 1
C316 C 0.566(2) 0.9359(8) 0.4127(13) 0.034(3) Uani 0.51(4) 1 d D U P B 1
H316 H 0.629749 0.967577 0.433673 0.040 Uiso 0.51(4) 1 calc R U P B 1
N32 N 0.566(3) 0.9016(10) 0.3510(16) 0.034(3) Uani 0.49(4) 1 d D U P B 2
C322 C 0.488(5) 0.8542(15) 0.317(2) 0.033(4) Uani 0.49(4) 1 d D U P B 2
C323 C 0.385(3) 0.8313(10) 0.3531(15) 0.031(3) Uani 0.49(4) 1 d D U P B 2
H323 H 0.337318 0.796245 0.329471 0.037 Uiso 0.49(4) 1 calc R U P B 2
C324 C 0.352(2) 0.8602(10) 0.4256(14) 0.041(3) Uani 0.49(4) 1 d D U P B 2
H324 H 0.276451 0.846604 0.449720 0.049 Uiso 0.49(4) 1 calc R U P B 2
C325 C 0.431(3) 0.9086(10) 0.4616(11) 0.038(3) Uani 0.49(4) 1 d D U P B 2
H325 H 0.412548 0.928122 0.512629 0.045 Uiso 0.49(4) 1 calc R U P B 2
C326 C 0.534(3) 0.9282(9) 0.4238(14) 0.043(4) Uani 0.49(4) 1 d D U P B 2
H326 H 0.586873 0.962019 0.448916 0.052 Uiso 0.49(4) 1 calc R U P B 2
C41 C 0.6265(5) 0.80734(17) 0.0566(3) 0.0392(9) Uani 1 1 d . . . . .
H41 H 0.523015 0.809218 0.057457 0.047 Uiso 1 1 calc R U . . .
C42 C 0.6266(6) 0.7779(2) -0.0339(3) 0.0544(13) Uani 1 1 d . . . . .
H42A H 0.567196 0.800650 -0.084851 0.082 Uiso 1 1 calc R U . . .
H42B H 0.586922 0.738515 -0.035284 0.082 Uiso 1 1 calc R U . . .
H42C H 0.725617 0.775777 -0.039578 0.082 Uiso 1 1 calc R U . . .
C43 C 0.6758(7) 0.8710(2) 0.0555(4) 0.0591(14) Uani 1 1 d . . . . .
H43A H 0.688250 0.888188 0.116203 0.089 Uiso 1 1 calc R U . . .
H43B H 0.602813 0.893069 0.010439 0.089 Uiso 1 1 calc R U . . .
H43C H 0.767668 0.872344 0.039087 0.089 Uiso 1 1 calc R U . . .
C61 C 0.3463(4) 0.60568(16) 0.2552(2) 0.0296(7) Uani 1 1 d . . . . .
H61 H 0.329119 0.575020 0.297875 0.036 Uiso 1 1 calc R U . . .
C62 C 0.2386(4) 0.59553(17) 0.1625(3) 0.0346(8) Uani 1 1 d . . . . .
H62A H 0.256976 0.623338 0.117910 0.052 Uiso 1 1 calc R U . . .
H62B H 0.140238 0.600991 0.168170 0.052 Uiso 1 1 calc R U . . .
H62C H 0.249259 0.555737 0.141853 0.052 Uiso 1 1 calc R U . . .
C63 C 0.3180(4) 0.66482(17) 0.2936(3) 0.0350(9) Uani 1 1 d . . . . .
H63A H 0.383398 0.669988 0.354735 0.053 Uiso 1 1 calc R U . . .
H63B H 0.217846 0.666452 0.297307 0.053 Uiso 1 1 calc R U . . .
H63C H 0.334470 0.695899 0.253251 0.053 Uiso 1 1 calc R U . . .
C71 C 0.5444(4) 0.51959(15) 0.2204(2) 0.0311(8) Uani 1 1 d . . . . .
H71 H 0.464970 0.499070 0.238966 0.037 Uiso 1 1 calc R U . . .
C72 C 0.6865(5) 0.49043(17) 0.2699(3) 0.0410(9) Uani 1 1 d . . . . .
H72A H 0.767145 0.512153 0.257822 0.061 Uiso 1 1 calc R U . . .
H72B H 0.687553 0.450345 0.247945 0.061 Uiso 1 1 calc R U . . .
H72C H 0.695838 0.490079 0.335837 0.061 Uiso 1 1 calc R U . . .
C73 C 0.5189(5) 0.51137(17) 0.1171(3) 0.0398(9) Uani 1 1 d . . . . .
H73A H 0.432940 0.533226 0.084737 0.060 Uiso 1 1 calc R U . . .
H73B H 0.504685 0.469919 0.101996 0.060 Uiso 1 1 calc R U . . .
H73C H 0.602863 0.525705 0.098527 0.060 Uiso 1 1 calc R U . . .

loop_
_atom_site_aniso_label
_atom_site_aniso_U_11
_atom_site_aniso_U_22
_atom_site_aniso_U_33
_atom_site_aniso_U_23
_atom_site_aniso_U_13
_atom_site_aniso_U_12
Ru1 0.02462(18) 0.02350(17) 0.02015(18) -0.00308(8) 0.00444(12) 0.00140(8)
Cl1 0.0287(4) 0.0358(4) 0.0412(5) 0.0038(4) 0.0112(4) 0.0078(3)
P1 0.0305(5) 0.0288(5) 0.0399(6) -0.0050(4) 0.0125(4) -0.0055(3)
C511 0.028(4) 0.045(4) 0.035(5) 0.006(3) 0.010(4) -0.003(3)
C512 0.043(4) 0.051(5) 0.055(5) 0.009(3) 0.004(4) -0.017(3)
C513 0.037(7) 0.076(6) 0.032(7) 0.007(6) 0.008(6) 0.001(5)
C521 0.034(5) 0.041(6) 0.029(6) 0.008(5) 0.003(5) -0.006(4)
C522 0.027(5) 0.060(7) 0.027(6) 0.000(5) 0.005(5) -0.006(4)
C523 0.011(6) 0.084(9) 0.029(10) 0.001(10) 0.003(7) 0.004(6)
P2 0.0278(4) 0.0244(4) 0.0162(4) -0.0028(3) 0.0035(3) 0.0009(3)
O1 0.0505(17) 0.0356(14) 0.0215(13) -0.0049(10) 0.0078(12) -0.0026(12)
N1 0.0239(14) 0.0266(14) 0.0244(15) -0.0067(11) 0.0014(12) 0.0035(11)
N2 0.0395(18) 0.0387(17) 0.0211(15) -0.0024(12) 0.0050(13) 0.0049(13)
C1 0.0335(19) 0.0252(16) 0.032(2) 0.0013(14) 0.0122(16) 0.0020(13)
C11 0.035(2) 0.0239(17) 0.037(2) -0.0072(15) 0.0032(17) -0.0033(14)
C12 0.0245(17) 0.0288(17) 0.0302(19) -0.0085(14) -0.0016(15) 0.0022(13)
C13 0.032(2) 0.0302(18) 0.039(2) -0.0112(16) -0.0031(17) 0.0054(15)
C14 0.038(2) 0.039(2) 0.028(2) -0.0119(16) -0.0074(17) 0.0092(16)
C15 0.039(2) 0.0326(18) 0.0253(19) -0.0060(15) -0.0043(16) 0.0088(16)
C16 0.0228(17) 0.0309(18) 0.0220(18) -0.0036(12) 0.0029(14) 0.0060(12)
C17 0.0267(17) 0.0292(17) 0.0155(16) -0.0023(12) 0.0027(13) 0.0041(13)
C21 0.0309(19) 0.0385(19) 0.0223(18) -0.0031(14) 0.0063(15) -0.0005(15)
C22 0.0339(19) 0.0314(18) 0.0189(17) -0.0011(13) 0.0027(15) -0.0018(14)
C23 0.0320(19) 0.046(2) 0.0256(19) -0.0056(16) 0.0071(16) -0.0017(16)
C24 0.038(2) 0.044(2) 0.0187(18) -0.0033(15) 0.0080(15) -0.0103(16)
C25 0.038(2) 0.0323(18) 0.0210(18) 0.0028(14) 0.0011(15) -0.0049(15)
C26 0.039(2) 0.0346(19) 0.0273(19) -0.0024(15) 0.0048(16) 0.0050(15)
C31 0.036(2) 0.0296(19) 0.035(2) -0.0038(14) 0.0036(18) 0.0042(14)
N31 0.039(5) 0.029(5) 0.030(6) -0.002(5) 0.006(4) -0.002(4)
C312 0.033(6) 0.026(7) 0.027(5) 0.004(5) 0.005(5) 0.002(5)
C313 0.038(6) 0.023(8) 0.056(6) -0.006(5) 0.003(5) 0.003(5)
C314 0.036(7) 0.040(8) 0.049(6) 0.007(5) 0.016(5) -0.004(5)
C315 0.040(8) 0.039(7) 0.037(5) -0.007(5) 0.008(5) -0.001(6)
C316 0.041(7) 0.026(5) 0.032(5) -0.007(4) 0.007(4) -0.004(4)
N32 0.042(6) 0.031(5) 0.026(6) 0.009(4) 0.005(4) 0.000(4)
C322 0.039(7) 0.019(6) 0.033(6) 0.000(5) -0.001(5) 0.005(5)
C323 0.031(5) 0.018(7) 0.044(6) 0.001(4) 0.011(4) -0.001(4)
C324 0.037(7) 0.036(7) 0.054(6) -0.004(5) 0.020(5) -0.002(5)
C325 0.045(8) 0.033(7) 0.036(5) -0.003(5) 0.013(5) 0.000(6)
C326 0.043(8) 0.035(5) 0.042(6) 0.001(5) -0.005(6) -0.006(5)
C41 0.053(2) 0.0307(19) 0.038(2) 0.0028(16) 0.019(2) -0.0080(17)
C42 0.088(4) 0.039(2) 0.047(3) 0.0027(19) 0.035(3) -0.009(2)
C43 0.085(4) 0.032(2) 0.064(3) 0.006(2) 0.026(3) -0.015(2)
C61 0.0309(18) 0.0360(19) 0.0195(17) -0.0001(14) 0.0027(14) -0.0006(14)
C62 0.0313(19) 0.043(2) 0.0255(19) -0.0016(15) 0.0005(15) -0.0032(15)
C63 0.030(2) 0.044(2) 0.032(2) -0.0057(16) 0.0090(17) 0.0064(15)
C71 0.044(2) 0.0266(17) 0.0205(18) -0.0041(13) 0.0056(16) 0.0004(15)
C72 0.054(3) 0.0314(19) 0.034(2) -0.0050(16) 0.0055(19) 0.0102(17)
C73 0.063(3) 0.0290(18) 0.026(2) -0.0056(15) 0.0099(19) 0.0029(17)

loop_
_atom_type_symbol
_atom_type_description
_atom_type_scat_dispersion_real
_atom_type_scat_dispersion_imag
_atom_type_scat_source
C C 0.0181 0.0091 'International Tables Vol C Tables 4.2.6.8 and 6.1.1.4'
H H 0.0000 0.0000 'International Tables Vol C Tables 4.2.6.8 and 6.1.1.4'
N N 0.0311 0.0180 'International Tables Vol C Tables 4.2.6.8 and 6.1.1.4'
O O 0.0492 0.0322 'International Tables Vol C Tables 4.2.6.8 and 6.1.1.4'
P P 0.2955 0.4335 'International Tables Vol C Tables 4.2.6.8 and 6.1.1.4'
Cl Cl 0.3639 0.7018 'International Tables Vol C Tables 4.2.6.8 and 6.1.1.4'
Ru Ru 0.0552 3.2960 'International Tables Vol C Tables 4.2.6.8 and 6.1.1.4'

loop_
_geom_angle_atom_site_label_1
_geom_angle_atom_site_label_2
_geom_angle_atom_site_label_3
_geom_angle
C1 Ru1 N1 175.61(13)
C1 Ru1 P2 98.43(11)
N1 Ru1 P2 80.19(8)
C1 Ru1 P1 99.67(11)
N1 Ru1 P1 81.13(8)
P2 Ru1 P1 159.96(3)
C1 Ru1 Cl1 97.56(11)
N1 Ru1 Cl1 86.61(8)
P2 Ru1 Cl1 89.63(3)
P1 Ru1 Cl1 96.45(3)
C1 Ru1 H1 91.3(16)
N1 Ru1 H1 84.5(16)
P2 Ru1 H1 85.8(16)
P1 Ru1 H1 85.2(15)
Cl1 Ru1 H1 170.6(16)
C41 P1 C521 96.1(5)
C41 P1 C11 104.01(18)
C521 P1 C11 106.0(4)
C41 P1 C511 116.9(3)
C11 P1 C511 98.5(3)
C41 P1 Ru1 120.29(14)
C521 P1 Ru1 128.5(4)
C11 P1 Ru1 99.39(12)
C511 P1 Ru1 112.7(3)
C513 C511 C512 111.9(10)
C513 C511 P1 109.6(7)
C512 C511 P1 117.0(6)
C513 C511 H511 105.8
C512 C511 H511 105.8
P1 C511 H511 105.8
C511 C512 H51A 109.5
C511 C512 H51B 109.5
H51A C512 H51B 109.5
C511 C512 H51C 109.5
H51A C512 H51C 109.5
H51B C512 H51C 109.5
C511 C513 H51D 109.5
C511 C513 H51E 109.5
H51D C513 H51E 109.5
C511 C513 H51F 109.5
H51D C513 H51F 109.5
H51E C513 H51F 109.5
C523 C521 C522 109.7(11)
C523 C521 P1 110.9(11)
C522 C521 P1 106.3(8)
C523 C521 H521 110.0
C522 C521 H521 110.0
P1 C521 H521 110.0
C521 C522 H52A 109.5
C521 C522 H52B 109.5
H52A C522 H52B 109.5
C521 C522 H52C 109.5
H52A C522 H52C 109.5
H52B C522 H52C 109.5
C521 C523 H52D 109.5
C521 C523 H52E 109.5
H52D C523 H52E 109.5
C521 C523 H52F 109.5
H52D C523 H52F 109.5
H52E C523 H52F 109.5
C61 P2 C71 102.28(17)
C61 P2 C17 104.44(15)
C71 P2 C17 105.26(16)
C61 P2 Ru1 118.25(12)
C71 P2 Ru1 124.32(13)
C17 P2 Ru1 99.97(11)
C12 N1 C16 120.1(3)
C12 N1 Ru1 119.5(2)
C16 N1 Ru1 120.3(2)
C22 N2 C26 117.8(3)
O1 C1 Ru1 177.4(3)
C12 C11 C31 108.7(3)
C12 C11 P1 108.2(2)
C31 C11 P1 113.9(3)
C12 C11 H11 108.7
C31 C11 H11 108.7
P1 C11 H11 108.7
N1 C12 C13 120.9(4)
N1 C12 C11 118.3(3)
C13 C12 C11 120.6(3)
C14 C13 C12 119.2(4)
C14 C13 H13 120.4
C12 C13 H13 120.4
C13 C14 C15 119.6(4)
C13 C14 H14 120.2
C15 C14 H14 120.2
C14 C15 C16 119.9(4)
C14 C15 H15 120.0
C16 C15 H15 120.0
N1 C16 C15 120.2(3)
N1 C16 C17 118.0(3)
C15 C16 C17 121.8(3)
C16 C17 C21 114.5(3)
C16 C17 P2 109.6(2)
C21 C17 P2 114.7(2)
C16 C17 H17 105.7
C21 C17 H17 105.7
P2 C17 H17 105.7
C22 C21 C17 115.3(3)
C22 C21 H21A 108.4
C17 C21 H21A 108.4
C22 C21 H21B 108.4
C17 C21 H21B 108.4
H21A C21 H21B 107.5
N2 C22 C23 122.1(3)
N2 C22 C21 116.6(3)
C23 C22 C21 121.2(3)
C24 C23 C22 119.2(4)
C24 C23 H23 120.4
C22 C23 H23 120.4
C25 C24 C23 118.9(3)
C25 C24 H24 120.5
C23 C24 H24 120.5
C26 C25 C24 118.0(3)
C26 C25 H25 121.0
C24 C25 H25 121.0
N2 C26 C25 123.8(4)
N2 C26 H26 118.1
C25 C26 H26 118.1
C312 C31 C11 111.1(19)
C322 C31 C11 112(2)
C312 C31 H31A 109.4
C11 C31 H31A 109.4
C312 C31 H31B 109.4
C11 C31 H31B 109.4
H31A C31 H31B 108.0
C322 C31 H31C 109.1
C11 C31 H31C 109.1
C322 C31 H31D 109.1
C11 C31 H31D 109.1
H31C C31 H31D 107.8
C312 N31 C316 115.7(12)
N31 C312 C313 123.0(11)
N31 C312 C31 114.1(11)
C313 C312 C31 123.0(12)
C312 C313 C314 120.1(12)
C312 C313 H313 119.9
C314 C313 H313 119.9
C315 C314 C313 117.4(12)
C315 C314 H314 121.3
C313 C314 H314 121.3
C316 C315 C314 118.6(11)
C316 C315 H315 120.7
C314 C315 H315 120.7
N31 C316 C315 124.9(12)
N31 C316 H316 117.5
C315 C316 H316 117.5
C322 N32 C326 116.8(13)
N32 C322 C323 123.2(11)
N32 C322 C31 116.6(13)
C323 C322 C31 120.2(12)
C322 C323 C324 118.8(12)
C322 C323 H323 120.6
C324 C323 H323 120.6
C325 C324 C323 118.8(12)
C325 C324 H324 120.6
C323 C324 H324 120.6
C326 C325 C324 119.4(11)
C326 C325 H325 120.3
C324 C325 H325 120.3
C325 C326 N32 122.9(13)
C325 C326 H326 118.5
N32 C326 H326 118.5
C42 C41 C43 109.6(4)
C42 C41 P1 113.4(3)
C43 C41 P1 116.0(3)
C42 C41 H41 105.6
C43 C41 H41 105.6
P1 C41 H41 105.6
C41 C42 H42A 109.5
C41 C42 H42B 109.5
H42A C42 H42B 109.5
C41 C42 H42C 109.5
H42A C42 H42C 109.5
H42B C42 H42C 109.5
C41 C43 H43A 109.5
C41 C43 H43B 109.5
H43A C43 H43B 109.5
C41 C43 H43C 109.5
H43A C43 H43C 109.5
H43B C43 H43C 109.5
C62 C61 C63 109.9(3)
C62 C61 P2 111.7(3)
C63 C61 P2 112.5(3)
C62 C61 H61 107.5
C63 C61 H61 107.5
P2 C61 H61 107.5
C61 C62 H62A 109.5
C61 C62 H62B 109.5
H62A C62 H62B 109.5
C61 C62 H62C 109.5
H62A C62 H62C 109.5
H62B C62 H62C 109.5
C61 C63 H63A 109.5
C61 C63 H63B 109.5
H63A C63 H63B 109.5
C61 C63 H63C 109.5
H63A C63 H63C 109.5
H63B C63 H63C 109.5
C72 C71 C73 109.2(3)
C72 C71 P2 113.7(3)
C73 C71 P2 110.6(3)
C72 C71 H71 107.7
C73 C71 H71 107.7
P2 C71 H71 107.7
C71 C72 H72A 109.5
C71 C72 H72B 109.5
H72A C72 H72B 109.5
C71 C72 H72C 109.5
H72A C72 H72C 109.5
H72B C72 H72C 109.5
C71 C73 H73A 109.5
C71 C73 H73B 109.5
H73A C73 H73B 109.5
C71 C73 H73C 109.5
H73A C73 H73C 109.5
H73B C73 H73C 109.5

loop_
_geom_bond_atom_site_label_1
_geom_bond_atom_site_label_2
_geom_bond_distance
Ru1 C1 1.830(4)
Ru1 N1 2.167(3)
Ru1 P2 2.3075(9)
Ru1 P1 2.3271(9)
Ru1 Cl1 2.5406(9)
Ru1 H1 1.523(19)
P1 C41 1.853(4)
P1 C521 1.858(10)
P1 C11 1.859(4)
P1 C511 1.886(7)
C511 C513 1.526(11)
C511 C512 1.530(9)
C511 H511 1.0000
C512 H51A 0.9800
C512 H51B 0.9800
C512 H51C 0.9800
C513 H51D 0.9800
C513 H51E 0.9800
C513 H51F 0.9800
C521 C523 1.534(15)
C521 C522 1.543(13)
C521 H521 1.0000
C522 H52A 0.9800
C522 H52B 0.9800
C522 H52C 0.9800
C523 H52D 0.9800
C523 H52E 0.9800
C523 H52F 0.9800
P2 C61 1.854(4)
P2 C71 1.856(4)
P2 C17 1.864(3)
O1 C1 1.166(5)
N1 C12 1.356(4)
N1 C16 1.357(5)
N2 C22 1.335(5)
N2 C26 1.343(5)
C11 C12 1.512(5)
C11 C31 1.550(5)
C11 H11 1.0000
C12 C13 1.395(5)
C13 C14 1.375(6)
C13 H13 0.9500
C14 C15 1.381(6)
C14 H14 0.9500
C15 C16 1.392(5)
C15 H15 0.9500
C16 C17 1.511(5)
C17 C21 1.547(5)
C17 H17 1.0000
C21 C22 1.521(5)
C21 H21A 0.9900
C21 H21B 0.9900
C22 C23 1.393(5)
C23 C24 1.385(6)
C23 H23 0.9500
C24 C25 1.382(6)
C24 H24 0.9500
C25 C26 1.382(5)
C25 H25 0.9500
C26 H26 0.9500
C31 C312 1.508(10)
C31 C322 1.509(11)
C31 H31A 0.9900
C31 H31B 0.9900
C31 H31C 0.9900
C31 H31D 0.9900
N31 C312 1.347(11)
N31 C316 1.351(12)
C312 C313 1.353(12)
C313 C314 1.406(14)
C313 H313 0.9500
C314 C315 1.371(14)
C314 H314 0.9500
C315 C316 1.359(13)
C315 H315 0.9500
C316 H316 0.9500
N32 C322 1.346(12)
N32 C326 1.368(13)
C322 C323 1.354(12)
C323 C324 1.394(13)
C323 H323 0.9500
C324 C325 1.373(14)
C324 H324 0.9500
C325 C326 1.350(14)
C325 H325 0.9500
C326 H326 0.9500
C41 C42 1.530(6)
C41 C43 1.538(5)
C41 H41 1.0000
C42 H42A 0.9800
C42 H42B 0.9800
C42 H42C 0.9800
C43 H43A 0.9800
C43 H43B 0.9800
C43 H43C 0.9800
C61 C62 1.527(5)
C61 C63 1.531(5)
C61 H61 1.0000
C62 H62A 0.9800
C62 H62B 0.9800
C62 H62C 0.9800
C63 H63A 0.9800
C63 H63B 0.9800
C63 H63C 0.9800
C71 C72 1.527(6)
C71 C73 1.532(5)
C71 H71 1.0000
C72 H72A 0.9800
C72 H72B 0.9800
C72 H72C 0.9800
C73 H73A 0.9800
C73 H73B 0.9800
C73 H73C 0.9800

loop_
_geom_torsion_atom_site_label_1
_geom_torsion_atom_site_label_2
_geom_torsion_atom_site_label_3
_geom_torsion_atom_site_label_4
_geom_torsion
C41 P1 C511 C513 -60.0(10)
C11 P1 C511 C513 -170.5(10)
Ru1 P1 C511 C513 85.6(10)
C41 P1 C511 C512 68.7(7)
C11 P1 C511 C512 -41.7(7)
Ru1 P1 C511 C512 -145.7(6)
C41 P1 C521 C523 -83.1(13)
C11 P1 C521 C523 170.4(12)
Ru1 P1 C521 C523 53.9(14)
C41 P1 C521 C522 157.7(7)
C11 P1 C521 C522 51.3(8)
Ru1 P1 C521 C522 -65.2(9)
C41 P1 C11 C12 161.9(3)
C521 P1 C11 C12 -97.4(5)
C511 P1 C11 C12 -77.6(4)
Ru1 P1 C11 C12 37.3(3)
C41 P1 C11 C31 40.9(3)
C521 P1 C11 C31 141.6(5)
C511 P1 C11 C31 161.5(4)
Ru1 P1 C11 C31 -83.7(3)
C16 N1 C12 C13 4.5(5)
Ru1 N1 C12 C13 -172.2(3)
C16 N1 C12 C11 -171.3(3)
Ru1 N1 C12 C11 12.0(4)
C31 C11 C12 N1 89.4(4)
P1 C11 C12 N1 -34.7(4)
C31 C11 C12 C13 -86.4(4)
P1 C11 C12 C13 149.5(3)
N1 C12 C13 C14 -3.4(6)
C11 C12 C13 C14 172.3(4)
C12 C13 C14 C15 0.0(6)
C13 C14 C15 C16 2.2(6)
C12 N1 C16 C15 -2.2(5)
Ru1 N1 C16 C15 174.5(3)
C12 N1 C16 C17 179.2(3)
Ru1 N1 C16 C17 -4.2(4)
C14 C15 C16 N1 -1.2(6)
C14 C15 C16 C17 177.4(3)
N1 C16 C17 C21 -152.7(3)
C15 C16 C17 C21 28.7(5)
N1 C16 C17 P2 -22.2(4)
C15 C16 C17 P2 159.2(3)
C61 P2 C17 C16 -88.7(3)
C71 P2 C17 C16 164.0(2)
Ru1 P2 C17 C16 34.1(2)
C61 P2 C17 C21 41.6(3)
C71 P2 C17 C21 -65.7(3)
Ru1 P2 C17 C21 164.4(2)
C16 C17 C21 C22 -79.9(4)
P2 C17 C21 C22 152.2(3)
C26 N2 C22 C23 1.5(5)
C26 N2 C22 C21 -176.7(3)
C17 C21 C22 N2 -46.4(4)
C17 C21 C22 C23 135.3(4)
N2 C22 C23 C24 -1.2(6)
C21 C22 C23 C24 176.9(3)
C22 C23 C24 C25 -0.5(6)
C23 C24 C25 C26 1.7(5)
C22 N2 C26 C25 -0.2(6)
C24 C25 C26 N2 -1.5(6)
C12 C11 C31 C312 61.1(14)
P1 C11 C31 C312 -178.2(13)
C12 C11 C31 C322 55.3(13)
P1 C11 C31 C322 176.0(13)
C316 N31 C312 C313 4(5)
C316 N31 C312 C31 -177(3)
C11 C31 C312 N31 60(4)
C11 C31 C312 C313 -121(4)
N31 C312 C313 C314 -4(6)
C31 C312 C313 C314 177(3)
C312 C313 C314 C315 4(4)
C313 C314 C315 C316 -5(3)
C312 N31 C316 C315 -5(4)
C314 C315 C316 N31 6(3)
C326 N32 C322 C323 -3(6)
C326 N32 C322 C31 178(3)
C11 C31 C322 N32 61(4)
C11 C31 C322 C323 -118(4)
N32 C322 C323 C324 4(6)
C31 C322 C323 C324 -176(3)
C322 C323 C324 C325 -4(4)
C323 C324 C325 C326 2(3)
C324 C325 C326 N32 -1(3)
C322 N32 C326 C325 1(4)
C521 P1 C41 C42 80.4(5)
C11 P1 C41 C42 -171.4(3)
C511 P1 C41 C42 81.3(4)
Ru1 P1 C41 C42 -61.5(4)
C521 P1 C41 C43 -47.8(5)
C11 P1 C41 C43 60.4(4)
C511 P1 C41 C43 -46.9(5)
Ru1 P1 C41 C43 170.3(3)
C71 P2 C61 C62 -65.4(3)
C17 P2 C61 C62 -174.9(3)
Ru1 P2 C61 C62 75.1(3)
C71 P2 C61 C63 170.4(3)
C17 P2 C61 C63 60.9(3)
Ru1 P2 C61 C63 -49.0(3)
C61 P2 C71 C72 -140.5(3)
C17 P2 C71 C72 -31.6(3)
Ru1 P2 C71 C72 82.1(3)
C61 P2 C71 C73 96.3(3)
C17 P2 C71 C73 -154.8(3)
Ru1 P2 C71 C73 -41.0(3)
